data_4034978
loop_
_publ_author_name
'Kim, Seung Hyeon'
'Lee, Juhoon'
'Vargas-Z\'u\~niga, Gabriela I'
'Lynch, Vincent M.'
'Hay, Benjamin P.'
'Sessler, Jonathan L.'
'Kim, Sung Kuk'

_publ_section_title
;
 Pyrrole- and Naphthobipyrrole-Strapped Calix[4]pyrroles as Azide Anion
 Receptors.
;
_journal_issue 5
_journal_name_full 'The Journal of organic chemistry'
_journal_page_first 2686
_journal_page_last 2693
_journal_paper_doi 10.1021/acs.joc.7b03135
_journal_volume 83
_journal_year 2018
_chemical_formula_moiety 'C52 H58 N6 O4, Cs 1+, N3 1-'
_chemical_formula_sum 'C52 H58 Cs N9 O4'
_chemical_formula_weight 1005.98
_space_group_IT_number 14
_space_group_name_Hall '-P 2yn'
_space_group_name_H-M_alt 'P 1 21/n 1'
_symmetry_cell_setting monoclinic
_symmetry_space_group_name_H-M 'P 1 21/n 1'
_atom_sites_solution_hydrogens geom
_atom_sites_solution_primary direct
_atom_sites_solution_secondary difmap
_audit_creation_method SHELXL-97
_cell_angle_alpha 90.00
_cell_angle_beta 101.302(4)
_cell_angle_gamma 90.00
_cell_formula_units_Z 4
_cell_length_a 11.4274(9)
_cell_length_b 21.0570(14)
_cell_length_c 20.4912(15)
_cell_measurement_reflns_used 68168
_cell_measurement_temperature 153(2)
_cell_measurement_theta_max 27.5
_cell_measurement_theta_min 3.0
_cell_volume 4835.1(6)
_computing_cell_refinement 'CrystalClear (Rigaku Inc., 2008)'
_computing_data_collection 'CrystalClear (Rigaku Inc., 2008)'
_computing_data_reduction 'CrystalClear (Rigaku Inc., 2008)'
_computing_molecular_graphics 'XP SHELXTL/PC, Siemens Analytical'
_computing_structure_refinement 'XL SHELXTL/PC, Siemens Analytical'
_computing_structure_solution
;

SIR97 - Altomare A., Burla M.C., Camalli M., Cascarano G.L., Giacovazzo C., 
Guagliardi A., Moliterni A.G.G., Polidori G.,Spagna R.
;
_diffrn_ambient_temperature 153(2)
_diffrn_measured_fraction_theta_full 0.995
_diffrn_measured_fraction_theta_max 0.995
_diffrn_measurement_device_type 'Rigaku SCX-Mini with Mercury 2 CCD'
_diffrn_measurement_method \w-scans
_diffrn_radiation_monochromator graphite
_diffrn_radiation_source 'fine-focus sealed tube'
_diffrn_radiation_type MoK\a
_diffrn_radiation_wavelength 0.71075
_diffrn_reflns_av_R_equivalents 0.0745
_diffrn_reflns_av_sigmaI/netI 0.0459
_diffrn_reflns_limit_h_max 14
_diffrn_reflns_limit_h_min -14
_diffrn_reflns_limit_k_max 27
_diffrn_reflns_limit_k_min -27
_diffrn_reflns_limit_l_max 26
_diffrn_reflns_limit_l_min -26
_diffrn_reflns_number 67100
_diffrn_reflns_theta_full 27.50
_diffrn_reflns_theta_max 27.50
_diffrn_reflns_theta_min 3.07
_exptl_absorpt_coefficient_mu 0.821
_exptl_absorpt_correction_T_max 1.00
_exptl_absorpt_correction_T_min 0.680
_exptl_absorpt_correction_type multi-scan
_exptl_absorpt_process_details
;
Abscor. T. Higashi (2001). The Rigaku Corporation, Tokyo, Japan.
;
_exptl_crystal_colour colorless
_exptl_crystal_density_diffrn 1.382
_exptl_crystal_density_method 'not measured'
_exptl_crystal_description prism
_exptl_crystal_F_000 2080
_exptl_crystal_size_max 0.29
_exptl_crystal_size_mid 0.24
_exptl_crystal_size_min 0.16
_refine_diff_density_max 1.174
_refine_diff_density_min -0.823
_refine_diff_density_rms 0.074
_refine_ls_extinction_method none
_refine_ls_goodness_of_fit_ref 1.141
_refine_ls_hydrogen_treatment constr
_refine_ls_matrix_type full
_refine_ls_number_parameters 603
_refine_ls_number_reflns 11048
_refine_ls_number_restraints 0
_refine_ls_restrained_S_all 1.141
_refine_ls_R_factor_all 0.0609
_refine_ls_R_factor_gt 0.0460
_refine_ls_shift/su_max 0.029
_refine_ls_shift/su_mean 0.001
_refine_ls_structure_factor_coef Fsqd
_refine_ls_weighting_details 'calc w=1/[\s^2^(Fo^2^)+(0.0509P)^2^+3.3081P] where P=(Fo^2^+2Fc^2^)/3'
_refine_ls_weighting_scheme calc
_refine_ls_wR_factor_gt 0.1165
_refine_ls_wR_factor_ref 0.1257
_reflns_number_gt 8802
_reflns_number_total 11048
_reflns_threshold_expression >2sigma(I)
_cod_data_source_file jo7b03135_si_003.cif
_cod_data_source_block shelxl
_cod_depositor_comments
;
The following automatic conversions were performed:

data item '_symmetry_cell_setting' value 'Monoclinic' was changed to
'monoclinic' in accordance with the
/home/data/users/saulius/crontab/automatic-downloads/current/ACS/lib/dictionaries/cif_core.dic
dictionary named 'cif_core.dic' version 2.4.2 last updated on
2011-04-26.

Automatic conversion script
Id: cif_fix_values 6909 2019-04-08 15:41:33Z antanas 
;
_cod_original_sg_symbol_H-M P21/n
_cod_database_code 4034978

loop_
_symmetry_equiv_pos_as_xyz
'x, y, z'
'-x+1/2, y+1/2, -z+1/2'
'-x, -y, -z'
'x-1/2, -y-1/2, z-1/2'

loop_
_atom_site_label
_atom_site_type_symbol
_atom_site_fract_x
_atom_site_fract_y
_atom_site_fract_z
_atom_site_U_iso_or_equiv
_atom_site_adp_type
_atom_site_occupancy
_atom_site_symmetry_multiplicity
_atom_site_calc_flag
_atom_site_refinement_flags
Cs1 Cs 0.011414(18) 0.753494(8) 0.138150(10) 0.04256(8) Uani 1 1 d .
C1 C 0.3234(3) 0.72970(14) 0.11247(14) 0.0326(6) Uani 1 1 d .
C2 C 0.3349(3) 0.79312(14) 0.09924(15) 0.0417(7) Uani 1 1 d .
H2 H 0.3427 0.8108 0.0576 0.050 Uiso 1 1 calc R
C3 C 0.3330(3) 0.82738(14) 0.15804(15) 0.0417(7) Uani 1 1 d .
H3 H 0.3398 0.8722 0.1629 0.050 Uiso 1 1 calc R
C4 C 0.3197(3) 0.78506(13) 0.20733(14) 0.0323(6) Uani 1 1 d .
C5 C 0.3171(3) 0.79479(13) 0.28058(14) 0.0346(6) Uani 1 1 d .
C6 C 0.1929(3) 0.78375(13) 0.29510(14) 0.0337(6) Uani 1 1 d .
C7 C 0.1094(3) 0.82534(14) 0.31040(17) 0.0437(7) Uani 1 1 d .
H7 H 0.1169 0.8703 0.3126 0.052 Uiso 1 1 calc R
C8 C 0.0102(3) 0.78972(14) 0.32237(16) 0.0419(7) Uani 1 1 d .
H8 H -0.0597 0.8066 0.3344 0.050 Uiso 1 1 calc R
C9 C 0.0329(3) 0.72654(13) 0.31353(13) 0.0304(6) Uani 1 1 d .
C10 C -0.0426(2) 0.66755(13) 0.31861(13) 0.0299(6) Uani 1 1 d .
C11 C -0.1032(2) 0.64658(12) 0.24924(13) 0.0286(5) Uani 1 1 d .
C12 C -0.2170(3) 0.65597(15) 0.21346(16) 0.0406(7) Uani 1 1 d .
H12 H -0.2797 0.6774 0.2287 0.049 Uiso 1 1 calc R
C13 C -0.2244(3) 0.62800(15) 0.14975(16) 0.0404(7) Uani 1 1 d .
H13 H -0.2927 0.6277 0.1148 0.048 Uiso 1 1 calc R
C14 C -0.1156(2) 0.60139(13) 0.14735(13) 0.0294(6) Uani 1 1 d .
C15 C -0.0718(2) 0.56373(13) 0.09366(13) 0.0303(6) Uani 1 1 d .
C16 C 0.0109(2) 0.60399(13) 0.06062(13) 0.0293(6) Uani 1 1 d .
C17 C -0.0090(3) 0.63516(15) 0.00066(14) 0.0380(7) Uani 1 1 d .
H17 H -0.0827 0.6371 -0.0303 0.046 Uiso 1 1 calc R
C18 C 0.0998(3) 0.66394(15) -0.00692(14) 0.0399(7) Uani 1 1 d .
H18 H 0.1118 0.6881 -0.0442 0.048 Uiso 1 1 calc R
C19 C 0.1844(2) 0.65102(13) 0.04852(13) 0.0293(6) Uani 1 1 d .
C20 C 0.3148(2) 0.67132(14) 0.06807(13) 0.0321(6) Uani 1 1 d .
C21 C 0.3551(3) 0.86378(14) 0.29978(16) 0.0467(8) Uani 1 1 d .
H21A H 0.2994 0.8933 0.2727 0.070 Uiso 1 1 calc R
H21B H 0.4358 0.8712 0.2919 0.070 Uiso 1 1 calc R
H21C H 0.3540 0.8707 0.3470 0.070 Uiso 1 1 calc R
C22 C 0.4070(3) 0.74953(14) 0.32367(16) 0.0395(7) Uani 1 1 d .
H22A H 0.4063 0.7569 0.3708 0.059 Uiso 1 1 calc R
H22B H 0.4872 0.7576 0.3153 0.059 Uiso 1 1 calc R
H22C H 0.3844 0.7054 0.3122 0.059 Uiso 1 1 calc R
C23 C -0.1391(3) 0.68456(15) 0.35868(16) 0.0400(7) Uani 1 1 d .
H23A H -0.1893 0.7188 0.3361 0.060 Uiso 1 1 calc R
H23B H -0.1008 0.6985 0.4034 0.060 Uiso 1 1 calc R
H23C H -0.1886 0.6471 0.3620 0.060 Uiso 1 1 calc R
C24 C -0.1792(3) 0.54343(17) 0.04067(15) 0.0441(8) Uani 1 1 d .
H24A H -0.2320 0.5165 0.0611 0.066 Uiso 1 1 calc R
H24B H -0.1514 0.5196 0.0055 0.066 Uiso 1 1 calc R
H24C H -0.2230 0.5812 0.0214 0.066 Uiso 1 1 calc R
C25 C -0.0069(3) 0.50313(13) 0.12396(15) 0.0352(6) Uani 1 1 d .
H25A H 0.0631 0.5150 0.1575 0.053 Uiso 1 1 calc R
H25B H 0.0185 0.4783 0.0888 0.053 Uiso 1 1 calc R
H25C H -0.0612 0.4776 0.1448 0.053 Uiso 1 1 calc R
C26 C 0.3581(3) 0.68874(17) 0.00347(16) 0.0478(8) Uani 1 1 d .
H26A H 0.3407 0.6536 -0.0283 0.072 Uiso 1 1 calc R
H26B H 0.4443 0.6965 0.0137 0.072 Uiso 1 1 calc R
H26C H 0.3168 0.7271 -0.0159 0.072 Uiso 1 1 calc R
C27 C 0.0375(2) 0.61336(12) 0.35605(13) 0.0302(6) Uani 1 1 d .
H27A H 0.1076 0.6079 0.3349 0.036 Uiso 1 1 calc R
H27B H 0.0673 0.6272 0.4025 0.036 Uiso 1 1 calc R
C28 C -0.0236(3) 0.54849(14) 0.35745(14) 0.0340(6) Uani 1 1 d .
H28A H -0.1089 0.5552 0.3586 0.041 Uiso 1 1 calc R
H28B H -0.0193 0.5251 0.3161 0.041 Uiso 1 1 calc R
C29 C 0.0327(3) 0.50861(14) 0.41661(14) 0.0354(6) Uani 1 1 d .
H29A H 0.0356 0.5331 0.4582 0.042 Uiso 1 1 calc R
H29B H -0.0159 0.4700 0.4188 0.042 Uiso 1 1 calc R
C30 C 0.2143(3) 0.45660(15) 0.46210(15) 0.0389(7) Uani 1 1 d .
C31 C 0.3332(3) 0.43799(14) 0.45121(14) 0.0363(6) Uani 1 1 d .
C32 C 0.4186(3) 0.39972(16) 0.48923(15) 0.0410(7) Uani 1 1 d .
C33 C 0.5169(3) 0.39601(14) 0.45443(14) 0.0331(6) Uani 1 1 d .
C34 C 0.4806(2) 0.42999(13) 0.39524(14) 0.0306(6) Uani 1 1 d .
C35 C 0.5525(2) 0.43195(13) 0.34578(14) 0.0308(6) Uani 1 1 d .
C36 C 0.6650(2) 0.40233(13) 0.35633(14) 0.0320(6) Uani 1 1 d .
C37 C 0.7111(2) 0.41347(13) 0.29690(15) 0.0343(6) Uani 1 1 d .
C38 C 0.6248(3) 0.44702(13) 0.25380(15) 0.0344(6) Uani 1 1 d .
C39 C 0.6166(3) 0.46412(14) 0.18371(15) 0.0380(7) Uani 1 1 d .
C40 C 0.4948(3) 0.51163(16) 0.08898(15) 0.0410(7) Uani 1 1 d .
H40A H 0.4832 0.4715 0.0634 0.049 Uiso 1 1 calc R
H40B H 0.5645 0.5340 0.0778 0.049 Uiso 1 1 calc R
C41 C 0.3844(3) 0.55278(15) 0.07077(15) 0.0383(7) Uani 1 1 d .
H41A H 0.3159 0.5299 0.0827 0.046 Uiso 1 1 calc R
H41B H 0.3669 0.5593 0.0220 0.046 Uiso 1 1 calc R
C42 C 0.3959(2) 0.61752(13) 0.10494(14) 0.0326(6) Uani 1 1 d .
H42A H 0.4801 0.6314 0.1108 0.039 Uiso 1 1 calc R
H42B H 0.3773 0.6124 0.1499 0.039 Uiso 1 1 calc R
C43 C 0.4005(3) 0.36452(17) 0.55281(16) 0.0467(8) Uani 1 1 d .
H43A H 0.3143 0.3576 0.5510 0.056 Uiso 1 1 calc R
H43B H 0.4400 0.3225 0.5552 0.056 Uiso 1 1 calc R
C44 C 0.4519(4) 0.40253(19) 0.6133(2) 0.0672(11) Uani 1 1 d .
H44A H 0.5373 0.4094 0.6148 0.101 Uiso 1 1 calc R
H44B H 0.4411 0.3795 0.6532 0.101 Uiso 1 1 calc R
H44C H 0.4112 0.4436 0.6114 0.101 Uiso 1 1 calc R
C45 C 0.6311(2) 0.36273(14) 0.46604(14) 0.0338(6) Uani 1 1 d .
C46 C 0.6674(3) 0.32353(15) 0.52214(15) 0.0392(7) Uani 1 1 d .
H46 H 0.6205 0.3225 0.5556 0.047 Uiso 1 1 calc R
C47 C 0.7691(3) 0.28656(18) 0.52994(17) 0.0500(8) Uani 1 1 d .
H47 H 0.7896 0.2588 0.5670 0.060 Uiso 1 1 calc R
C48 C 0.8407(3) 0.2908(2) 0.48259(18) 0.0582(10) Uani 1 1 d .
H48 H 0.9119 0.2664 0.4882 0.070 Uiso 1 1 calc R
C49 C 0.8108(3) 0.32947(17) 0.42765(17) 0.0463(8) Uani 1 1 d .
H49 H 0.8620 0.3316 0.3963 0.056 Uiso 1 1 calc R
C50 C 0.7050(2) 0.36615(13) 0.41716(14) 0.0329(6) Uani 1 1 d .
C51 C 0.8300(3) 0.39269(15) 0.28193(17) 0.0409(7) Uani 1 1 d .
H51A H 0.8922 0.3966 0.3228 0.049 Uiso 1 1 calc R
H51B H 0.8520 0.4213 0.2479 0.049 Uiso 1 1 calc R
C52 C 0.8272(3) 0.32451(18) 0.2568(2) 0.0587(10) Uani 1 1 d .
H52A H 0.7863 0.2975 0.2843 0.088 Uiso 1 1 calc R
H52B H 0.9090 0.3092 0.2595 0.088 Uiso 1 1 calc R
H52C H 0.7843 0.3229 0.2105 0.088 Uiso 1 1 calc R
N1 N 0.3139(2) 0.72585(11) 0.17851(11) 0.0320(5) Uani 1 1 d .
H1N H 0.3052 0.6902 0.1994 0.038 Uiso 1 1 calc R
N2 N 0.1438(2) 0.72362(11) 0.29651(11) 0.0293(5) Uani 1 1 d .
H2N H 0.1788 0.6883 0.2877 0.035 Uiso 1 1 calc R
N3 N -0.04201(19) 0.61404(10) 0.20790(10) 0.0270(5) Uani 1 1 d .
H3N H 0.0335 0.6029 0.2187 0.032 Uiso 1 1 calc R
N4 N 0.12896(19) 0.61495(11) 0.08972(10) 0.0274(5) Uani 1 1 d .
H4N H 0.1639 0.6008 0.1292 0.033 Uiso 1 1 calc R
N5 N 0.3711(2) 0.45593(11) 0.39397(11) 0.0322(5) Uani 1 1 d .
H5N H 0.3312 0.4800 0.3621 0.039 Uiso 1 1 calc R
N6 N 0.5288(2) 0.45902(11) 0.28450(12) 0.0326(5) Uani 1 1 d .
H6N H 0.4640 0.4804 0.2672 0.039 Uiso 1 1 calc R
N7 N 0.2297(2) 0.60896(11) 0.23673(12) 0.0342(5) Uani 1 1 d .
N8 N 0.26105(18) 0.55812(11) 0.25002(10) 0.0264(5) Uani 1 1 d .
N9 N 0.2878(3) 0.50388(12) 0.26171(14) 0.0440(6) Uani 1 1 d .
O1 O 0.15384(17) 0.49056(9) 0.41016(10) 0.0358(5) Uani 1 1 d .
O2 O 0.1739(2) 0.44278(13) 0.51028(11) 0.0562(7) Uani 1 1 d .
O3 O 0.6877(2) 0.44857(11) 0.14978(12) 0.0510(6) Uani 1 1 d .
O4 O 0.51622(18) 0.49808(10) 0.15985(10) 0.0375(5) Uani 1 1 d .

loop_
_atom_site_aniso_label
_atom_site_aniso_U_11
_atom_site_aniso_U_22
_atom_site_aniso_U_33
_atom_site_aniso_U_23
_atom_site_aniso_U_13
_atom_site_aniso_U_12
Cs1 0.05086(14) 0.03382(12) 0.04078(13) 0.00823(8) 0.00356(9) 0.00611(8)
C1 0.0328(14) 0.0349(14) 0.0301(14) 0.0047(11) 0.0064(11) -0.0084(12)
C2 0.0531(19) 0.0362(16) 0.0344(16) 0.0117(12) 0.0053(13) -0.0140(14)
C3 0.0557(19) 0.0270(14) 0.0392(16) 0.0072(12) 0.0014(14) -0.0091(13)
C4 0.0367(15) 0.0257(13) 0.0327(14) 0.0034(11) 0.0026(11) -0.0055(11)
C5 0.0422(16) 0.0269(14) 0.0333(15) 0.0005(11) 0.0039(12) -0.0051(12)
C6 0.0462(17) 0.0237(13) 0.0297(14) -0.0003(11) 0.0034(12) -0.0010(12)
C7 0.0512(19) 0.0233(14) 0.0531(19) -0.0031(13) 0.0018(15) 0.0039(13)
C8 0.0442(17) 0.0305(15) 0.0504(18) -0.0045(13) 0.0074(14) 0.0127(13)
C9 0.0369(15) 0.0284(13) 0.0259(13) -0.0005(11) 0.0064(11) 0.0072(11)
C10 0.0353(14) 0.0285(13) 0.0290(13) 0.0005(11) 0.0137(11) 0.0072(11)
C11 0.0306(14) 0.0262(13) 0.0313(14) 0.0016(10) 0.0119(11) 0.0044(10)
C12 0.0280(15) 0.0435(17) 0.0521(19) -0.0105(14) 0.0121(13) 0.0079(12)
C13 0.0277(15) 0.0491(18) 0.0424(17) -0.0073(14) 0.0026(12) 0.0031(13)
C14 0.0275(13) 0.0319(14) 0.0299(14) 0.0007(11) 0.0084(11) -0.0028(11)
C15 0.0285(13) 0.0340(14) 0.0306(14) -0.0057(11) 0.0108(11) -0.0075(11)
C16 0.0263(13) 0.0354(14) 0.0269(13) -0.0028(11) 0.0067(10) -0.0037(11)
C17 0.0335(15) 0.0472(17) 0.0300(14) 0.0037(12) -0.0015(12) -0.0046(13)
C18 0.0453(17) 0.0466(17) 0.0269(14) 0.0105(12) 0.0051(12) -0.0078(14)
C19 0.0332(14) 0.0322(14) 0.0246(13) 0.0016(10) 0.0105(11) -0.0066(11)
C20 0.0327(14) 0.0371(15) 0.0285(14) 0.0029(11) 0.0110(11) -0.0100(12)
C21 0.063(2) 0.0320(16) 0.0427(18) -0.0047(13) 0.0049(15) -0.0120(14)
C22 0.0414(17) 0.0405(17) 0.0348(16) 0.0054(12) 0.0031(13) -0.0034(13)
C23 0.0468(18) 0.0380(16) 0.0402(16) -0.0029(13) 0.0206(14) 0.0113(13)
C24 0.0344(16) 0.064(2) 0.0349(16) -0.0123(15) 0.0094(13) -0.0182(15)
C25 0.0414(16) 0.0287(14) 0.0408(16) -0.0021(12) 0.0212(13) -0.0053(12)
C26 0.053(2) 0.059(2) 0.0372(17) 0.0023(15) 0.0208(15) -0.0220(16)
C27 0.0369(15) 0.0293(13) 0.0266(13) 0.0021(11) 0.0113(11) 0.0051(11)
C28 0.0368(15) 0.0330(15) 0.0356(15) 0.0071(12) 0.0152(12) 0.0048(12)
C29 0.0369(15) 0.0385(15) 0.0365(15) 0.0095(12) 0.0213(12) 0.0098(12)
C30 0.0440(17) 0.0422(16) 0.0357(16) 0.0111(13) 0.0202(13) 0.0149(13)
C31 0.0369(16) 0.0429(16) 0.0335(15) 0.0067(12) 0.0179(12) 0.0075(13)
C32 0.0443(17) 0.0491(18) 0.0332(15) 0.0065(13) 0.0164(13) 0.0141(14)
C33 0.0338(15) 0.0356(15) 0.0321(14) 0.0002(11) 0.0119(11) 0.0051(12)
C34 0.0298(14) 0.0298(14) 0.0350(15) -0.0003(11) 0.0134(11) 0.0030(11)
C35 0.0321(14) 0.0281(13) 0.0359(15) -0.0011(11) 0.0155(11) -0.0004(11)
C36 0.0304(14) 0.0296(14) 0.0395(15) -0.0054(11) 0.0153(12) -0.0030(11)
C37 0.0306(14) 0.0316(14) 0.0452(17) -0.0079(12) 0.0186(12) -0.0047(11)
C38 0.0355(15) 0.0315(14) 0.0423(16) -0.0016(12) 0.0226(13) -0.0026(11)
C39 0.0408(16) 0.0343(15) 0.0450(17) -0.0006(13) 0.0237(14) -0.0017(12)
C40 0.0464(18) 0.0467(18) 0.0360(16) -0.0037(13) 0.0229(14) -0.0016(14)
C41 0.0345(15) 0.0470(17) 0.0355(16) -0.0080(13) 0.0117(12) -0.0081(13)
C42 0.0248(13) 0.0401(15) 0.0350(15) -0.0018(12) 0.0114(11) -0.0053(11)
C43 0.0459(18) 0.056(2) 0.0388(17) -0.0042(15) 0.0106(14) 0.0128(15)
C44 0.084(3) 0.047(2) 0.070(3) -0.0048(19) 0.013(2) -0.001(2)
C45 0.0307(14) 0.0356(15) 0.0345(15) -0.0082(12) 0.0054(11) 0.0028(11)
C46 0.0383(16) 0.0473(18) 0.0309(15) -0.0035(13) 0.0039(12) 0.0043(13)
C47 0.0450(18) 0.064(2) 0.0374(17) 0.0004(16) -0.0008(14) 0.0180(17)
C48 0.0406(19) 0.077(3) 0.054(2) -0.0054(19) 0.0018(16) 0.0282(18)
C49 0.0339(16) 0.057(2) 0.0489(19) -0.0066(16) 0.0103(14) 0.0079(14)
C50 0.0296(14) 0.0333(14) 0.0350(15) -0.0078(11) 0.0040(11) 0.0000(11)
C51 0.0311(15) 0.0432(17) 0.0533(19) -0.0083(14) 0.0200(13) -0.0032(13)
C52 0.0388(18) 0.059(2) 0.084(3) -0.028(2) 0.0253(18) 0.0014(16)
N1 0.0384(13) 0.0262(11) 0.0316(12) 0.0068(9) 0.0073(10) -0.0062(10)
N2 0.0378(13) 0.0225(11) 0.0287(11) 0.0002(9) 0.0089(9) 0.0033(9)
N3 0.0246(11) 0.0314(11) 0.0266(11) 0.0028(9) 0.0090(9) 0.0041(9)
N4 0.0266(11) 0.0343(12) 0.0217(10) 0.0037(9) 0.0055(8) -0.0047(9)
N5 0.0339(12) 0.0341(12) 0.0323(12) 0.0072(10) 0.0158(10) 0.0082(10)
N6 0.0333(12) 0.0336(12) 0.0361(13) 0.0020(10) 0.0195(10) 0.0048(10)
N7 0.0383(13) 0.0333(13) 0.0336(13) 0.0019(10) 0.0134(10) 0.0000(10)
N8 0.0219(10) 0.0399(13) 0.0200(10) 0.0049(9) 0.0100(8) 0.0043(9)
N9 0.0485(15) 0.0371(15) 0.0485(15) 0.0094(12) 0.0147(12) 0.0107(12)
O1 0.0384(11) 0.0408(11) 0.0343(10) 0.0129(9) 0.0225(9) 0.0150(9)
O2 0.0566(14) 0.0776(17) 0.0447(13) 0.0302(12) 0.0349(11) 0.0326(13)
O3 0.0535(14) 0.0572(14) 0.0534(14) 0.0071(11) 0.0373(12) 0.0119(11)
O4 0.0404(11) 0.0425(12) 0.0355(11) 0.0005(9) 0.0217(9) 0.0019(9)

loop_
_atom_type_symbol
_atom_type_description
_atom_type_scat_dispersion_real
_atom_type_scat_dispersion_imag
_atom_type_scat_source
C C 0.0033 0.0016 'International Tables Vol C Tables 4.2.6.8 and 6.1.1.4'
H H 0.0000 0.0000 'International Tables Vol C Tables 4.2.6.8 and 6.1.1.4'
Cs Cs -0.3680 2.1192 'International Tables Vol C Tables 4.2.6.8 and 6.1.1.4'
N N 0.0061 0.0033 'International Tables Vol C Tables 4.2.6.8 and 6.1.1.4'
O O 0.0106 0.0060 'International Tables Vol C Tables 4.2.6.8 and 6.1.1.4'

loop_
_geom_angle_atom_site_label_1
_geom_angle_atom_site_label_2
_geom_angle_atom_site_label_3
_geom_angle
_geom_angle_site_symmetry_1
_geom_angle_site_symmetry_3
C45 Cs1 N2 144.86(6) 2 .
C45 Cs1 N3 139.89(6) 2 .
N2 Cs1 N3 60.82(5) . .
C45 Cs1 N4 124.71(6) 2 .
N2 Cs1 N4 89.57(5) . .
N3 Cs1 N4 59.81(5) . .
C45 Cs1 N1 127.69(6) 2 .
N2 Cs1 N1 59.70(5) . .
N3 Cs1 N1 90.43(5) . .
N4 Cs1 N1 59.68(5) . .
C45 Cs1 C50 24.28(7) 2 2
N2 Cs1 C50 127.11(6) . 2
N3 Cs1 C50 124.02(6) . 2
N4 Cs1 C50 141.55(6) . 2
N1 Cs1 C50 144.66(6) . 2
C45 Cs1 C16 111.69(7) 2 .
N2 Cs1 C16 103.22(6) . .
N3 Cs1 C16 55.19(6) . .
N4 Cs1 C16 22.88(5) . .
N1 Cs1 C16 82.55(6) . .
C50 Cs1 C16 121.83(6) 2 .
C45 Cs1 C6 125.80(7) 2 .
N2 Cs1 C6 23.08(6) . .
N3 Cs1 C6 83.90(6) . .
N4 Cs1 C6 102.91(6) . .
N1 Cs1 C6 55.12(6) . .
C50 Cs1 C6 115.50(7) 2 .
C16 Cs1 C6 121.40(6) . .
C45 Cs1 C33 24.32(7) 2 2
N2 Cs1 C33 130.88(6) . 2
N3 Cs1 C33 164.21(6) . 2
N4 Cs1 C33 124.46(6) . 2
N1 Cs1 C33 104.76(6) . 2
C50 Cs1 C33 41.91(6) 2 2
C16 Cs1 C33 121.66(7) . 2
C6 Cs1 C33 108.18(6) . 2
C45 Cs1 C14 120.29(7) 2 .
N2 Cs1 C14 83.73(6) . .
N3 Cs1 C14 22.91(6) . .
N4 Cs1 C14 55.57(6) . .
N1 Cs1 C14 103.73(6) . .
C50 Cs1 C14 111.38(6) 2 .
C16 Cs1 C14 41.48(6) . .
C6 Cs1 C14 106.81(6) . .
C33 Cs1 C14 143.41(6) 2 .
C45 Cs1 C4 116.28(6) 2 .
N2 Cs1 C4 55.42(6) . .
N3 Cs1 C4 103.81(6) . .
N4 Cs1 C4 82.09(6) . .
N1 Cs1 C4 22.42(6) . .
C50 Cs1 C4 125.89(6) 2 .
C16 Cs1 C4 104.95(6) . .
C6 Cs1 C4 41.47(7) . .
C33 Cs1 C4 91.96(6) 2 .
C14 Cs1 C4 121.84(6) . .
C45 Cs1 C9 132.59(7) 2 .
N2 Cs1 C9 22.55(6) . .
N3 Cs1 C9 54.71(6) . .
N4 Cs1 C9 101.56(6) . .
N1 Cs1 C9 82.22(6) . .
C50 Cs1 C9 109.89(6) 2 .
C16 Cs1 C9 107.63(6) . .
C6 Cs1 C9 37.34(7) . .
C33 Cs1 C9 130.67(6) 2 .
C14 Cs1 C9 75.66(6) . .
C4 Cs1 C9 76.44(6) . .
C2 C1 N1 106.2(3) . .
C2 C1 C20 131.7(3) . .
N1 C1 C20 122.0(2) . .
C2 C1 Cs1 91.60(19) . .
N1 C1 Cs1 67.00(15) . .
C20 C1 Cs1 103.94(16) . .
C1 C2 C3 108.1(3) . .
C1 C2 H2 125.9 . .
C3 C2 H2 125.9 . .
C4 C3 C2 108.6(3) . .
C4 C3 H3 125.7 . .
C2 C3 H3 125.7 . .
N1 C4 C3 105.9(3) . .
N1 C4 C5 122.5(2) . .
C3 C4 C5 131.5(3) . .
N1 C4 Cs1 72.63(14) . .
C3 C4 Cs1 94.07(18) . .
C5 C4 Cs1 101.95(17) . .
C4 C5 C6 111.8(2) . .
C4 C5 C21 108.6(2) . .
C6 C5 C21 108.6(2) . .
C4 C5 C22 110.0(2) . .
C6 C5 C22 109.5(2) . .
C21 C5 C22 108.2(2) . .
C7 C6 N2 106.0(3) . .
C7 C6 C5 131.4(3) . .
N2 C6 C5 122.6(2) . .
C7 C6 Cs1 90.74(18) . .
N2 C6 Cs1 71.71(14) . .
C5 C6 Cs1 104.68(16) . .
C6 C7 C8 108.4(3) . .
C6 C7 Cs1 68.05(17) . .
C8 C7 Cs1 81.39(18) . .
C6 C7 H7 125.8 . .
C8 C7 H7 125.8 . .
Cs1 C7 H7 116.6 . .
C9 C8 C7 108.1(3) . .
C9 C8 Cs1 69.04(16) . .
C7 C8 Cs1 77.24(19) . .
C9 C8 H8 125.9 . .
C7 C8 H8 125.9 . .
Cs1 C8 H8 119.5 . .
C8 C9 N2 106.4(3) . .
C8 C9 C10 130.9(3) . .
N2 C9 C10 122.7(2) . .
C8 C9 Cs1 90.07(18) . .
N2 C9 Cs1 68.96(14) . .
C10 C9 Cs1 105.51(16) . .
C11 C10 C9 109.4(2) . .
C11 C10 C23 108.9(2) . .
C9 C10 C23 108.7(2) . .
C11 C10 C27 111.2(2) . .
C9 C10 C27 110.0(2) . .
C23 C10 C27 108.6(2) . .
C12 C11 N3 106.5(2) . .
C12 C11 C10 131.8(2) . .
N3 C11 C10 121.7(2) . .
C12 C11 Cs1 89.78(18) . .
N3 C11 Cs1 68.55(13) . .
C10 C11 Cs1 104.64(16) . .
C11 C12 C13 108.0(2) . .
C11 C12 Cs1 69.39(16) . .
C13 C12 Cs1 77.09(18) . .
C11 C12 H12 126.0 . .
C13 C12 H12 126.0 . .
Cs1 C12 H12 119.3 . .
C14 C13 C12 108.1(3) . .
C14 C13 Cs1 67.98(17) . .
C12 C13 Cs1 81.64(18) . .
C14 C13 H13 125.9 . .
C12 C13 H13 125.9 . .
Cs1 C13 H13 116.3 . .
C13 C14 N3 106.6(2) . .
C13 C14 C15 131.9(3) . .
N3 C14 C15 121.5(2) . .
C13 C14 Cs1 90.92(18) . .
N3 C14 Cs1 71.90(14) . .
C15 C14 Cs1 103.73(15) . .
C14 C15 C16 110.6(2) . .
C14 C15 C24 109.1(2) . .
C16 C15 C24 108.7(2) . .
C14 C15 C25 109.9(2) . .
C16 C15 C25 110.4(2) . .
C24 C15 C25 108.0(2) . .
C17 C16 N4 106.4(2) . .
C17 C16 C15 131.0(2) . .
N4 C16 C15 122.6(2) . .
C17 C16 Cs1 87.81(18) . .
N4 C16 Cs1 75.01(14) . .
C15 C16 Cs1 104.08(15) . .
C16 C17 C18 107.9(2) . .
C16 C17 Cs1 70.65(17) . .
C18 C17 Cs1 82.59(18) . .
C16 C17 H17 126.1 . .
C18 C17 H17 126.1 . .
Cs1 C17 H17 113.0 . .
C19 C18 C17 108.5(2) . .
C19 C18 Cs1 72.75(17) . .
C17 C18 Cs1 75.79(18) . .
C19 C18 H18 125.8 . .
C17 C18 H18 125.8 . .
Cs1 C18 H18 117.6 . .
C18 C19 N4 106.4(2) . .
C18 C19 C20 131.1(2) . .
N4 C19 C20 122.4(2) . .
C18 C19 Cs1 86.32(19) . .
N4 C19 Cs1 70.04(14) . .
C20 C19 Cs1 107.41(16) . .
C1 C20 C19 109.2(2) . .
C1 C20 C26 109.1(2) . .
C19 C20 C26 107.6(2) . .
C1 C20 C42 109.5(2) . .
C19 C20 C42 112.3(2) . .
C26 C20 C42 109.1(2) . .
C5 C21 H21A 109.5 . .
C5 C21 H21B 109.5 . .
H21A C21 H21B 109.5 . .
C5 C21 H21C 109.5 . .
H21A C21 H21C 109.5 . .
H21B C21 H21C 109.5 . .
C5 C22 H22A 109.5 . .
C5 C22 H22B 109.5 . .
H22A C22 H22B 109.5 . .
C5 C22 H22C 109.5 . .
H22A C22 H22C 109.5 . .
H22B C22 H22C 109.5 . .
C10 C23 H23A 109.5 . .
C10 C23 H23B 109.5 . .
H23A C23 H23B 109.5 . .
C10 C23 H23C 109.5 . .
H23A C23 H23C 109.5 . .
H23B C23 H23C 109.5 . .
C15 C24 H24A 109.5 . .
C15 C24 H24B 109.5 . .
H24A C24 H24B 109.5 . .
C15 C24 H24C 109.5 . .
H24A C24 H24C 109.5 . .
H24B C24 H24C 109.5 . .
C15 C25 H25A 109.5 . .
C15 C25 H25B 109.5 . .
H25A C25 H25B 109.5 . .
C15 C25 H25C 109.5 . .
H25A C25 H25C 109.5 . .
H25B C25 H25C 109.5 . .
C20 C26 H26A 109.5 . .
C20 C26 H26B 109.5 . .
H26A C26 H26B 109.5 . .
C20 C26 H26C 109.5 . .
H26A C26 H26C 109.5 . .
H26B C26 H26C 109.5 . .
C28 C27 C10 115.6(2) . .
C28 C27 H27A 108.4 . .
C10 C27 H27A 108.4 . .
C28 C27 H27B 108.4 . .
C10 C27 H27B 108.4 . .
H27A C27 H27B 107.4 . .
C29 C28 C27 112.7(2) . .
C29 C28 H28A 109.1 . .
C27 C28 H28A 109.1 . .
C29 C28 H28B 109.1 . .
C27 C28 H28B 109.1 . .
H28A C28 H28B 107.8 . .
O1 C29 C28 109.4(2) . .
O1 C29 H29A 109.8 . .
C28 C29 H29A 109.8 . .
O1 C29 H29B 109.8 . .
C28 C29 H29B 109.8 . .
H29A C29 H29B 108.2 . .
O2 C30 O1 123.5(3) . .
O2 C30 C31 125.0(3) . .
O1 C30 C31 111.4(2) . .
N5 C31 C32 109.5(2) . .
N5 C31 C30 120.5(3) . .
C32 C31 C30 129.8(3) . .
C31 C32 C33 106.5(3) . .
C31 C32 C43 123.9(3) . .
C33 C32 C43 129.4(3) . .
C34 C33 C32 105.8(2) . .
C34 C33 C45 119.4(2) . .
C32 C33 C45 134.6(3) . .
C34 C33 Cs1 89.35(17) . 2_545
C32 C33 Cs1 108.22(19) . 2_545
C45 C33 Cs1 70.39(15) . 2_545
N5 C34 C33 109.7(2) . .
N5 C34 C35 129.1(3) . .
C33 C34 C35 121.1(2) . .
N5 C34 Cs1 116.45(17) . 2_545
C33 C34 Cs1 68.95(16) . 2_545
C35 C34 Cs1 82.07(15) . 2_545
N6 C35 C36 109.8(2) . .
N6 C35 C34 129.2(2) . .
C36 C35 C34 121.0(3) . .
N6 C35 Cs1 118.81(17) . 2_545
C36 C35 Cs1 74.77(15) . 2_545
C34 C35 Cs1 76.45(15) . 2_545
C35 C36 C37 105.9(3) . .
C35 C36 C50 119.2(2) . .
C37 C36 C50 134.8(3) . .
C35 C36 Cs1 83.95(16) . 2_545
C37 C36 Cs1 116.85(17) . 2_545
C50 C36 Cs1 67.45(15) . 2_545
C38 C37 C36 106.9(2) . .
C38 C37 C51 125.1(3) . .
C36 C37 C51 128.1(3) . .
C37 C38 N6 109.4(2) . .
C37 C38 C39 130.7(3) . .
N6 C38 C39 119.6(3) . .
O3 C39 O4 123.3(3) . .
O3 C39 C38 125.0(3) . .
O4 C39 C38 111.7(2) . .
O4 C40 C41 109.1(2) . .
O4 C40 H40A 109.9 . .
C41 C40 H40A 109.9 . .
O4 C40 H40B 109.9 . .
C41 C40 H40B 109.9 . .
H40A C40 H40B 108.3 . .
C40 C41 C42 113.9(2) . .
C40 C41 H41A 108.8 . .
C42 C41 H41A 108.8 . .
C40 C41 H41B 108.8 . .
C42 C41 H41B 108.8 . .
H41A C41 H41B 107.7 . .
C41 C42 C20 115.9(2) . .
C41 C42 H42A 108.3 . .
C20 C42 H42A 108.3 . .
C41 C42 H42B 108.3 . .
C20 C42 H42B 108.3 . .
H42A C42 H42B 107.4 . .
C44 C43 C32 110.2(3) . .
C44 C43 H43A 109.6 . .
C32 C43 H43A 109.6 . .
C44 C43 H43B 109.6 . .
C32 C43 H43B 109.6 . .
H43A C43 H43B 108.1 . .
C43 C44 H44A 109.5 . .
C43 C44 H44B 109.5 . .
H44A C44 H44B 109.5 . .
C43 C44 H44C 109.5 . .
H44A C44 H44C 109.5 . .
H44B C44 H44C 109.5 . .
C46 C45 C50 118.7(3) . .
C46 C45 C33 121.7(3) . .
C50 C45 C33 119.5(3) . .
C46 C45 Cs1 98.44(18) . 2_545
C50 C45 Cs1 82.42(16) . 2_545
C33 C45 Cs1 85.29(16) . 2_545
C47 C46 C45 122.1(3) . .
C47 C46 Cs1 100.3(2) . 2_545
C45 C46 Cs1 60.08(15) . 2_545
C47 C46 H46 119.0 . .
C45 C46 H46 119.0 . .
Cs1 C46 H46 109.3 2_545 .
C46 C47 C48 118.7(3) . .
C46 C47 H47 120.7 . .
C48 C47 H47 120.7 . .
C49 C48 C47 121.6(3) . .
C49 C48 H48 119.2 . .
C47 C48 H48 119.2 . .
C48 C49 C50 121.0(3) . .
C48 C49 H49 119.5 . .
C50 C49 H49 119.5 . .
C49 C50 C45 118.0(3) . .
C49 C50 C36 122.1(3) . .
C45 C50 C36 119.7(2) . .
C49 C50 Cs1 102.16(19) . 2_545
C45 C50 Cs1 73.30(15) . 2_545
C36 C50 Cs1 89.64(16) . 2_545
C37 C51 C52 112.3(2) . .
C37 C51 H51A 109.1 . .
C52 C51 H51A 109.1 . .
C37 C51 H51B 109.1 . .
C52 C51 H51B 109.1 . .
H51A C51 H51B 107.9 . .
C51 C52 H52A 109.5 . .
C51 C52 H52B 109.5 . .
H52A C52 H52B 109.5 . .
C51 C52 H52C 109.5 . .
H52A C52 H52C 109.5 . .
H52B C52 H52C 109.5 . .
C4 N1 C1 111.2(2) . .
C4 N1 Cs1 84.95(15) . .
C1 N1 Cs1 91.33(16) . .
C4 N1 H1N 124.4 . .
C1 N1 H1N 124.4 . .
Cs1 N1 H1N 93.3 . .
C9 N2 C6 111.1(2) . .
C9 N2 Cs1 88.50(15) . .
C6 N2 Cs1 85.20(14) . .
C9 N2 H2N 124.5 . .
C6 N2 H2N 124.5 . .
Cs1 N2 H2N 95.6 . .
C11 N3 C14 110.8(2) . .
C11 N3 Cs1 89.05(14) . .
C14 N3 Cs1 85.19(15) . .
C11 N3 H3N 124.6 . .
C14 N3 H3N 124.6 . .
Cs1 N3 H3N 95.1 . .
C19 N4 C16 110.8(2) . .
C19 N4 Cs1 87.82(15) . .
C16 N4 Cs1 82.11(15) . .
C19 N4 H4N 124.6 . .
C16 N4 H4N 124.6 . .
Cs1 N4 H4N 98.9 . .
C34 N5 C31 108.3(2) . .
C34 N5 H5N 125.8 . .
C31 N5 H5N 125.8 . .
C35 N6 C38 108.1(2) . .
C35 N6 H6N 126.0 . .
C38 N6 H6N 126.0 . .
N7 N8 N9 176.3(3) . .
C30 O1 C29 114.3(2) . .
C39 O4 C40 115.3(2) . .

loop_
_geom_bond_atom_site_label_1
_geom_bond_atom_site_label_2
_geom_bond_distance
_geom_bond_site_symmetry_2
Cs1 C45 3.337(3) 2
Cs1 N2 3.360(2) .
Cs1 N3 3.373(2) .
Cs1 N4 3.438(2) .
Cs1 N1 3.442(2) .
Cs1 C50 3.454(3) 2
Cs1 C16 3.526(3) .
Cs1 C6 3.526(3) .
Cs1 C33 3.531(3) 2
Cs1 C14 3.537(3) .
Cs1 C4 3.593(3) .
Cs1 C9 3.599(3) .
C1 C2 1.374(4) .
C1 N1 1.381(4) .
C1 C20 1.521(4) .
C2 C3 1.408(5) .
C2 H2 0.9500 .
C3 C4 1.378(4) .
C3 H3 0.9500 .
C4 N1 1.376(4) .
C4 C5 1.521(4) .
C5 C6 1.524(4) .
C5 C21 1.545(4) .
C5 C22 1.545(4) .
C6 C7 1.375(4) .
C6 N2 1.387(4) .
C7 C8 1.420(5) .
C7 H7 0.9500 .
C8 C9 1.374(4) .
C8 H8 0.9500 .
C9 N2 1.380(4) .
C9 C10 1.528(4) .
C10 C11 1.519(4) .
C10 C23 1.540(4) .
C10 C27 1.566(4) .
C11 C12 1.376(4) .
C11 N3 1.381(3) .
C12 C13 1.420(4) .
C12 H12 0.9500 .
C13 C14 1.373(4) .
C13 H13 0.9500 .
C14 N3 1.382(3) .
C14 C15 1.518(4) .
C15 C16 1.523(4) .
C15 C24 1.532(4) .
C15 C25 1.544(4) .
C16 C17 1.372(4) .
C16 N4 1.384(3) .
C17 C18 1.419(4) .
C17 H17 0.9500 .
C18 C19 1.367(4) .
C18 H18 0.9500 .
C19 N4 1.379(3) .
C19 C20 1.526(4) .
C20 C26 1.545(4) .
C20 C42 1.561(4) .
C21 H21A 0.9800 .
C21 H21B 0.9800 .
C21 H21C 0.9800 .
C22 H22A 0.9800 .
C22 H22B 0.9800 .
C22 H22C 0.9800 .
C23 H23A 0.9800 .
C23 H23B 0.9800 .
C23 H23C 0.9800 .
C24 H24A 0.9800 .
C24 H24B 0.9800 .
C24 H24C 0.9800 .
C25 H25A 0.9800 .
C25 H25B 0.9800 .
C25 H25C 0.9800 .
C26 H26A 0.9800 .
C26 H26B 0.9800 .
C26 H26C 0.9800 .
C27 C28 1.537(4) .
C27 H27A 0.9900 .
C27 H27B 0.9900 .
C28 C29 1.511(4) .
C28 H28A 0.9900 .
C28 H28B 0.9900 .
C29 O1 1.467(3) .
C29 H29A 0.9900 .
C29 H29B 0.9900 .
C30 O2 1.205(3) .
C30 O1 1.354(3) .
C30 C31 1.472(4) .
C31 N5 1.380(3) .
C31 C32 1.382(4) .
C32 C33 1.446(4) .
C32 C43 1.548(4) .
C33 C34 1.399(4) .
C33 C45 1.459(4) .
C33 Cs1 3.531(3) 2_545
C34 N5 1.361(3) .
C34 C35 1.425(4) .
C34 Cs1 3.783(3) 2_545
C35 N6 1.357(4) .
C35 C36 1.407(4) .
C35 Cs1 3.854(3) 2_545
C36 C37 1.438(4) .
C36 C50 1.456(4) .
C36 Cs1 3.740(3) 2_545
C37 C38 1.382(4) .
C37 C51 1.515(4) .
C38 N6 1.390(3) .
C38 C39 1.466(4) .
C39 O3 1.213(3) .
C39 O4 1.359(4) .
C40 O4 1.453(4) .
C40 C41 1.515(4) .
C40 H40A 0.9900 .
C40 H40B 0.9900 .
C41 C42 1.526(4) .
C41 H41A 0.9900 .
C41 H41B 0.9900 .
C42 H42A 0.9900 .
C42 H42B 0.9900 .
C43 C44 1.495(5) .
C43 H43A 0.9900 .
C43 H43B 0.9900 .
C44 H44A 0.9800 .
C44 H44B 0.9800 .
C44 H44C 0.9800 .
C45 C46 1.410(4) .
C45 C50 1.433(4) .
C45 Cs1 3.337(3) 2_545
C46 C47 1.382(4) .
C46 Cs1 3.809(3) 2_545
C46 H46 0.9500 .
C47 C48 1.389(5) .
C47 H47 0.9500 .
C48 C49 1.377(5) .
C48 H48 0.9500 .
C49 C50 1.415(4) .
C49 H49 0.9500 .
C50 Cs1 3.454(3) 2_545
C51 C52 1.523(5) .
C51 H51A 0.9900 .
C51 H51B 0.9900 .
C52 H52A 0.9800 .
C52 H52B 0.9800 .
C52 H52C 0.9800 .
N1 H1N 0.8800 .
N2 H2N 0.8800 .
N3 H3N 0.8800 .
N4 H4N 0.8800 .
N5 H5N 0.8800 .
N6 H6N 0.8800 .
N7 N8 1.144(3) .
N8 N9 1.195(3) .

loop_
_geom_hbond_atom_site_label_D
_geom_hbond_atom_site_label_H
_geom_hbond_atom_site_label_A
_geom_hbond_distance_DH
_geom_hbond_distance_HA
_geom_hbond_distance_DA
_geom_hbond_angle_DHA
N1 H1N N7 0.88 2.12 2.976(3) 163
N2 H2N N7 0.88 2.11 2.961(3) 162
N3 H3N N7 0.88 2.20 3.047(3) 160
N4 H4N N7 0.88 2.19 3.010(3) 154
N5 H5N N9 0.88 2.08 2.874(4) 149
N6 H6N N9 0.88 2.05 2.862(4) 152

loop_
_geom_torsion_atom_site_label_1
_geom_torsion_atom_site_label_2
_geom_torsion_atom_site_label_3
_geom_torsion_atom_site_label_4
_geom_torsion
_geom_torsion_site_symmetry_1
_geom_torsion_site_symmetry_4
C45 Cs1 C1 C2 36.13(19) 2 .
N2 Cs1 C1 C2 -109.78(18) . .
N3 Cs1 C1 C2 -167.48(17) . .
N4 Cs1 C1 C2 154.4(2) . .
N1 Cs1 C1 C2 -107.0(2) . .
C50 Cs1 C1 C2 24.3(2) 2 .
C16 Cs1 C1 C2 143.85(18) . .
C6 Cs1 C1 C2 -87.02(18) . .
C33 Cs1 C1 C2 21.37(18) 2 .
C14 Cs1 C1 C2 169.63(17) . .
C4 Cs1 C1 C2 -69.78(19) . .
C9 Cs1 C1 C2 -111.34(17) . .
C45 Cs1 C1 N1 143.08(15) 2 .
N2 Cs1 C1 N1 -2.82(15) . .
N3 Cs1 C1 N1 -60.53(16) . .
N4 Cs1 C1 N1 -98.69(16) . .
C50 Cs1 C1 N1 131.30(15) 2 .
C16 Cs1 C1 N1 -109.20(16) . .
C6 Cs1 C1 N1 19.94(15) . .
C33 Cs1 C1 N1 128.32(16) 2 .
C14 Cs1 C1 N1 -83.42(16) . .
C4 Cs1 C1 N1 37.17(15) . .
C9 Cs1 C1 N1 -4.38(17) . .
C45 Cs1 C1 C20 -97.69(17) 2 .
N2 Cs1 C1 C20 116.40(17) . .
N3 Cs1 C1 C20 58.70(17) . .
N4 Cs1 C1 C20 20.53(15) . .
N1 Cs1 C1 C20 119.2(2) . .
C50 Cs1 C1 C20 -109.48(17) 2 .
C16 Cs1 C1 C20 10.03(16) . .
C6 Cs1 C1 C20 139.17(17) . .
C33 Cs1 C1 C20 -112.45(16) 2 .
C14 Cs1 C1 C20 35.81(17) . .
C4 Cs1 C1 C20 156.4(2) . .
C9 Cs1 C1 C20 114.85(16) . .
N1 C1 C2 C3 0.4(3) . .
C20 C1 C2 C3 177.3(3) . .
Cs1 C1 C2 C3 66.9(2) . .
C1 C2 C3 C4 -0.3(4) . .
C2 C3 C4 N1 0.1(3) . .
C2 C3 C4 C5 177.1(3) . .
C2 C3 C4 Cs1 -73.0(3) . .
C45 Cs1 C4 N1 -126.21(15) 2 .
N2 Cs1 C4 N1 93.68(16) . .
N3 Cs1 C4 N1 54.87(16) . .
N4 Cs1 C4 N1 -1.29(15) . .
C50 Cs1 C4 N1 -152.38(14) 2 .
C16 Cs1 C4 N1 -2.26(16) . .
C6 Cs1 C4 N1 118.55(18) . .
C33 Cs1 C4 N1 -125.82(15) 2 .
C14 Cs1 C4 N1 39.42(17) . .
C9 Cs1 C4 N1 102.69(15) . .
C45 Cs1 C4 C3 -20.8(2) 2 .
N2 Cs1 C4 C3 -160.9(2) . .
N3 Cs1 C4 C3 160.30(18) . .
N4 Cs1 C4 C3 104.14(19) . .
N1 Cs1 C4 C3 105.4(3) . .
C50 Cs1 C4 C3 -47.0(2) 2 .
C16 Cs1 C4 C3 103.17(19) . .
C6 Cs1 C4 C3 -136.0(2) . .
C33 Cs1 C4 C3 -20.39(19) 2 .
C14 Cs1 C4 C3 144.85(18) . .
C9 Cs1 C4 C3 -151.9(2) . .
C45 Cs1 C4 C5 113.18(16) 2 .
N2 Cs1 C4 C5 -26.93(15) . .
N3 Cs1 C4 C5 -65.73(16) . .
N4 Cs1 C4 C5 -121.89(16) . .
N1 Cs1 C4 C5 -120.6(2) . .
C50 Cs1 C4 C5 87.01(17) 2 .
C16 Cs1 C4 C5 -122.86(16) . .
C6 Cs1 C4 C5 -2.05(14) . .
C33 Cs1 C4 C5 113.58(16) 2 .
C14 Cs1 C4 C5 -81.18(17) . .
C9 Cs1 C4 C5 -17.91(15) . .
N1 C4 C5 C6 -73.5(3) . .
C3 C4 C5 C6 109.9(4) . .
Cs1 C4 C5 C6 3.4(2) . .
N1 C4 C5 C21 166.7(3) . .
C3 C4 C5 C21 -9.9(5) . .
Cs1 C4 C5 C21 -116.5(2) . .
N1 C4 C5 C22 48.4(3) . .
C3 C4 C5 C22 -128.2(3) . .
Cs1 C4 C5 C22 125.29(19) . .
C4 C5 C6 C7 -107.9(4) . .
C21 C5 C6 C7 11.9(4) . .
C22 C5 C6 C7 130.0(3) . .
C4 C5 C6 N2 74.0(3) . .
C21 C5 C6 N2 -166.2(2) . .
C22 C5 C6 N2 -48.2(3) . .
C4 C5 C6 Cs1 -3.5(2) . .
C21 C5 C6 Cs1 116.3(2) . .
C22 C5 C6 Cs1 -125.64(19) . .
C45 Cs1 C6 C7 45.0(2) 2 .
N2 Cs1 C6 C7 -106.6(3) . .
N3 Cs1 C6 C7 -105.64(19) . .
N4 Cs1 C6 C7 -162.73(18) . .
N1 Cs1 C6 C7 159.6(2) . .
C50 Cs1 C6 C7 19.3(2) 2 .
C16 Cs1 C6 C7 -148.09(17) . .
C33 Cs1 C6 C7 63.94(19) 2 .
C14 Cs1 C6 C7 -105.18(18) . .
C4 Cs1 C6 C7 135.5(2) . .
C9 Cs1 C6 C7 -70.5(2) . .
C45 Cs1 C6 N2 151.57(14) 2 .
N3 Cs1 C6 N2 0.96(15) . .
N4 Cs1 C6 N2 -56.13(16) . .
N1 Cs1 C6 N2 -93.84(16) . .
C50 Cs1 C6 N2 125.88(15) 2 .
C16 Cs1 C6 N2 -41.49(18) . .
C33 Cs1 C6 N2 170.54(15) 2 .
C14 Cs1 C6 N2 1.41(17) . .
C4 Cs1 C6 N2 -117.95(19) . .
C9 Cs1 C6 N2 36.08(14) . .
C45 Cs1 C6 C5 -88.42(17) 2 .
N2 Cs1 C6 C5 120.0(2) . .
N3 Cs1 C6 C5 120.97(16) . .
N4 Cs1 C6 C5 63.88(17) . .
N1 Cs1 C6 C5 26.17(15) . .
C50 Cs1 C6 C5 -114.11(16) 2 .
C16 Cs1 C6 C5 78.52(17) . .
C33 Cs1 C6 C5 -69.45(17) 2 .
C14 Cs1 C6 C5 121.43(16) . .
C4 Cs1 C6 C5 2.07(14) . .
C9 Cs1 C6 C5 156.1(2) . .
N2 C6 C7 C8 1.1(3) . .
C5 C6 C7 C8 -177.3(3) . .
Cs1 C6 C7 C8 72.3(2) . .
N2 C6 C7 Cs1 -71.17(17) . .
C5 C6 C7 Cs1 110.4(3) . .
C45 Cs1 C7 C6 -142.48(18) 2 .
N2 Cs1 C7 C6 40.68(17) . .
N3 Cs1 C7 C6 73.25(18) . .
N4 Cs1 C7 C6 20.2(2) . .
N1 Cs1 C7 C6 -17.23(18) . .
C50 Cs1 C7 C6 -162.58(18) 2 .
C16 Cs1 C7 C6 42.8(2) . .
C33 Cs1 C7 C6 -120.46(18) 2 .
C14 Cs1 C7 C6 82.04(19) . .
C4 Cs1 C7 C6 -33.16(17) . .
C9 Cs1 C7 C6 80.18(19) . .
C45 Cs1 C7 C8 103.62(17) 2 .
N2 Cs1 C7 C8 -73.23(18) . .
N3 Cs1 C7 C8 -40.66(17) . .
N4 Cs1 C7 C8 -93.71(17) . .
N1 Cs1 C7 C8 -131.14(18) . .
C50 Cs1 C7 C8 83.52(17) 2 .
C16 Cs1 C7 C8 -71.1(2) . .
C6 Cs1 C7 C8 -113.9(3) . .
C33 Cs1 C7 C8 125.64(17) 2 .
C14 Cs1 C7 C8 -31.86(18) . .
C4 Cs1 C7 C8 -147.06(19) . .
C9 Cs1 C7 C8 -33.72(16) . .
C6 C7 C8 C9 -0.7(4) . .
Cs1 C7 C8 C9 62.6(2) . .
C6 C7 C8 Cs1 -63.3(2) . .
C45 Cs1 C8 C9 159.84(17) 2 .
N2 Cs1 C8 C9 -39.87(16) . .
N3 Cs1 C8 C9 21.92(17) . .
N4 Cs1 C8 C9 -15.3(2) . .
N1 Cs1 C8 C9 -68.62(18) . .
C50 Cs1 C8 C9 146.66(18) 2 .
C16 Cs1 C8 C9 11.6(2) . .
C6 Cs1 C8 C9 -80.58(19) . .
C33 Cs1 C8 C9 -174.22(17) 2 .
C14 Cs1 C8 C9 35.10(18) . .
C4 Cs1 C8 C9 -87.02(18) . .
C45 Cs1 C8 C7 -84.80(18) 2 .
N2 Cs1 C8 C7 75.49(18) . .
N3 Cs1 C8 C7 137.29(18) . .
N4 Cs1 C8 C7 100.04(17) . .
N1 Cs1 C8 C7 46.74(17) . .
C50 Cs1 C8 C7 -97.98(17) 2 .
C16 Cs1 C8 C7 126.98(16) . .
C6 Cs1 C8 C7 34.78(16) . .
C33 Cs1 C8 C7 -58.86(18) 2 .
C14 Cs1 C8 C7 150.47(17) . .
C4 Cs1 C8 C7 28.35(17) . .
C9 Cs1 C8 C7 115.4(3) . .
C7 C8 C9 N2 0.0(3) . .
Cs1 C8 C9 N2 68.04(17) . .
C7 C8 C9 C10 -178.8(3) . .
Cs1 C8 C9 C10 -110.8(3) . .
C7 C8 C9 Cs1 -68.0(2) . .
C45 Cs1 C9 C8 -25.5(2) 2 .
N2 Cs1 C9 C8 107.6(3) . .
N3 Cs1 C9 C8 -153.9(2) . .
N4 Cs1 C9 C8 166.75(18) . .
N1 Cs1 C9 C8 109.98(18) . .
C50 Cs1 C9 C8 -35.72(19) 2 .
C16 Cs1 C9 C8 -170.44(17) . .
C6 Cs1 C9 C8 70.56(19) . .
C33 Cs1 C9 C8 7.2(2) 2 .
C14 Cs1 C9 C8 -143.64(19) . .
C4 Cs1 C9 C8 87.92(18) . .
C45 Cs1 C9 N2 -133.06(14) 2 .
N3 Cs1 C9 N2 98.47(16) . .
N4 Cs1 C9 N2 59.16(15) . .
N1 Cs1 C9 N2 2.39(15) . .
C50 Cs1 C9 N2 -143.31(14) 2 .
C16 Cs1 C9 N2 81.97(16) . .
C6 Cs1 C9 N2 -37.03(15) . .
C33 Cs1 C9 N2 -100.41(16) 2 .
C14 Cs1 C9 N2 108.77(15) . .
C4 Cs1 C9 N2 -19.67(15) . .
C45 Cs1 C9 C10 107.36(16) 2 .
N2 Cs1 C9 C10 -119.6(2) . .
N3 Cs1 C9 C10 -21.11(14) . .
N4 Cs1 C9 C10 -60.43(16) . .
N1 Cs1 C9 C10 -117.20(16) . .
C50 Cs1 C9 C10 97.10(16) 2 .
C16 Cs1 C9 C10 -37.61(17) . .
C6 Cs1 C9 C10 -156.6(2) . .
C33 Cs1 C9 C10 140.00(15) 2 .
C14 Cs1 C9 C10 -10.81(15) . .
C4 Cs1 C9 C10 -139.26(17) . .
C8 C9 C10 C11 100.0(3) . .
N2 C9 C10 C11 -78.6(3) . .
Cs1 C9 C10 C11 -4.0(2) . .
C8 C9 C10 C23 -18.8(4) . .
N2 C9 C10 C23 162.6(3) . .
Cs1 C9 C10 C23 -122.78(19) . .
C8 C9 C10 C27 -137.5(3) . .
N2 C9 C10 C27 43.8(3) . .
Cs1 C9 C10 C27 118.46(18) . .
C9 C10 C11 C12 -99.2(4) . .
C23 C10 C11 C12 19.4(4) . .
C27 C10 C11 C12 139.0(3) . .
C9 C10 C11 N3 77.5(3) . .
C23 C10 C11 N3 -163.8(2) . .
C27 C10 C11 N3 -44.2(3) . .
C9 C10 C11 Cs1 3.9(2) . .
C23 C10 C11 Cs1 122.59(19) . .
C27 C10 C11 Cs1 -117.78(18) . .
C45 Cs1 C11 C12 18.6(2) 2 .
N2 Cs1 C11 C12 154.36(19) . .
N3 Cs1 C11 C12 -107.8(2) . .
N4 Cs1 C11 C12 -110.66(17) . .
N1 Cs1 C11 C12 -167.18(16) . .
C50 Cs1 C11 C12 31.21(18) 2 .
C16 Cs1 C11 C12 -88.19(17) . .
C6 Cs1 C11 C12 143.90(18) . .
C33 Cs1 C11 C12 41.6(2) 2 .
C14 Cs1 C11 C12 -70.65(18) . .
C4 Cs1 C11 C12 170.39(16) . .
C9 Cs1 C11 C12 131.0(2) . .
C45 Cs1 C11 N3 126.44(15) 2 .
N2 Cs1 C11 N3 -97.81(16) . .
N4 Cs1 C11 N3 -2.83(14) . .
N1 Cs1 C11 N3 -59.36(15) . .
C50 Cs1 C11 N3 139.03(15) 2 .
C16 Cs1 C11 N3 19.64(14) . .
C6 Cs1 C11 N3 -108.27(15) . .
C33 Cs1 C11 N3 149.47(14) 2 .
C14 Cs1 C11 N3 37.17(14) . .
C4 Cs1 C11 N3 -81.78(15) . .
C9 Cs1 C11 N3 -121.19(18) . .
C45 Cs1 C11 C10 -114.80(16) 2 .
N2 Cs1 C11 C10 20.94(14) . .
N3 Cs1 C11 C10 118.8(2) . .
N4 Cs1 C11 C10 115.92(15) . .
N1 Cs1 C11 C10 59.40(16) . .
C50 Cs1 C11 C10 -102.21(16) 2 .
C16 Cs1 C11 C10 138.39(16) . .
C6 Cs1 C11 C10 10.48(15) . .
C33 Cs1 C11 C10 -91.78(19) 2 .
C14 Cs1 C11 C10 155.9(2) . .
C4 Cs1 C11 C10 36.98(16) . .
C9 Cs1 C11 C10 -2.43(14) . .
N3 C11 C12 C13 0.6(3) . .
C10 C11 C12 C13 177.7(3) . .
Cs1 C11 C12 C13 68.1(2) . .
N3 C11 C12 Cs1 -67.51(17) . .
C10 C11 C12 Cs1 109.6(3) . .
C45 Cs1 C12 C11 -164.88(16) 2 .
N2 Cs1 C12 C11 -21.63(16) . .
N3 Cs1 C12 C11 39.65(15) . .
N4 Cs1 C12 C11 67.97(17) . .
N1 Cs1 C12 C11 14.90(19) . .
C50 Cs1 C12 C11 -150.48(17) 2 .
C16 Cs1 C12 C11 86.64(17) . .
C6 Cs1 C12 C11 -34.94(17) . .
C33 Cs1 C12 C11 -152.84(15) 2 .
C14 Cs1 C12 C11 80.25(18) . .
C4 Cs1 C12 C11 -11.7(2) . .
C9 Cs1 C12 C11 -36.17(16) . .
C45 Cs1 C12 C13 79.93(18) 2 .
N2 Cs1 C12 C13 -136.82(18) . .
N3 Cs1 C12 C13 -75.54(18) . .
N4 Cs1 C12 C13 -47.22(17) . .
N1 Cs1 C12 C13 -100.29(18) . .
C50 Cs1 C12 C13 94.33(18) 2 .
C16 Cs1 C12 C13 -28.55(17) . .
C6 Cs1 C12 C13 -150.14(18) . .
C33 Cs1 C12 C13 91.96(18) 2 .
C14 Cs1 C12 C13 -34.95(16) . .
C4 Cs1 C12 C13 -126.92(17) . .
C9 Cs1 C12 C13 -151.4(2) . .
C11 C12 C13 C14 0.5(4) . .
Cs1 C12 C13 C14 63.5(2) . .
C11 C12 C13 Cs1 -63.0(2) . .
C45 Cs1 C13 C14 139.91(18) 2 .
N2 Cs1 C13 C14 -72.34(18) . .
N3 Cs1 C13 C14 -40.31(16) . .
N4 Cs1 C13 C14 17.21(17) . .
N1 Cs1 C13 C14 -19.7(2) . .
C50 Cs1 C13 C14 160.53(18) 2 .
C16 Cs1 C13 C14 33.30(17) . .
C6 Cs1 C13 C14 -81.24(18) . .
C33 Cs1 C13 C14 140.16(17) 2 .
C4 Cs1 C13 C14 -42.1(2) . .
C9 Cs1 C13 C14 -89.28(18) . .
C45 Cs1 C13 C12 -106.58(18) 2 .
N2 Cs1 C13 C12 41.17(18) . .
N3 Cs1 C13 C12 73.21(18) . .
N4 Cs1 C13 C12 130.72(18) . .
N1 Cs1 C13 C12 93.79(18) . .
C50 Cs1 C13 C12 -85.96(18) 2 .
C16 Cs1 C13 C12 146.8(2) . .
C6 Cs1 C13 C12 32.27(19) . .
C33 Cs1 C13 C12 -106.33(18) 2 .
C14 Cs1 C13 C12 113.5(3) . .
C4 Cs1 C13 C12 71.5(2) . .
C9 Cs1 C13 C12 24.24(17) . .
C12 C13 C14 N3 -1.3(3) . .
Cs1 C13 C14 N3 71.37(17) . .
C12 C13 C14 C15 177.8(3) . .
Cs1 C13 C14 C15 -109.5(3) . .
C12 C13 C14 Cs1 -72.7(2) . .
C45 Cs1 C14 C13 -46.1(2) 2 .
N2 Cs1 C14 C13 106.54(18) . .
N3 Cs1 C14 C13 107.1(2) . .
N4 Cs1 C14 C13 -159.7(2) . .
N1 Cs1 C14 C13 163.22(17) . .
C50 Cs1 C14 C13 -20.97(19) 2 .
C16 Cs1 C14 C13 -135.3(2) . .
C6 Cs1 C14 C13 105.98(18) . .
C33 Cs1 C14 C13 -56.5(2) 2 .
C4 Cs1 C14 C13 148.78(17) . .
C9 Cs1 C14 C13 85.12(18) . .
C45 Cs1 C14 N3 -153.29(14) 2 .
N2 Cs1 C14 N3 -0.60(14) . .
N4 Cs1 C14 N3 93.19(15) . .
N1 Cs1 C14 N3 56.08(15) . .
C50 Cs1 C14 N3 -128.11(14) 2 .
C16 Cs1 C14 N3 117.53(18) . .
C6 Cs1 C14 N3 -1.16(16) . .
C33 Cs1 C14 N3 -163.66(13) 2 .
C4 Cs1 C14 N3 41.64(16) . .
C9 Cs1 C14 N3 -22.02(14) . .
C45 Cs1 C14 C15 87.65(17) 2 .
N2 Cs1 C14 C15 -119.66(17) . .
N3 Cs1 C14 C15 -119.1(2) . .
N4 Cs1 C14 C15 -25.87(15) . .
N1 Cs1 C14 C15 -62.98(17) . .
C50 Cs1 C14 C15 112.83(16) 2 .
C16 Cs1 C14 C15 -1.53(14) . .
C6 Cs1 C14 C15 -120.22(16) . .
C33 Cs1 C14 C15 77.28(19) 2 .
C4 Cs1 C14 C15 -77.42(18) . .
C9 Cs1 C14 C15 -141.08(17) . .
C13 C14 C15 C16 106.5(4) . .
N3 C14 C15 C16 -74.5(3) . .
Cs1 C14 C15 C16 2.5(2) . .
C13 C14 C15 C24 -13.1(4) . .
N3 C14 C15 C24 166.0(3) . .
Cs1 C14 C15 C24 -117.1(2) . .
C13 C14 C15 C25 -131.3(3) . .
N3 C14 C15 C25 47.7(3) . .
Cs1 C14 C15 C25 124.67(18) . .
C14 C15 C16 C17 -102.0(3) . .
C24 C15 C16 C17 17.7(4) . .
C25 C15 C16 C17 136.1(3) . .
C14 C15 C16 N4 78.5(3) . .
C24 C15 C16 N4 -161.7(3) . .
C25 C15 C16 N4 -43.4(3) . .
C14 C15 C16 Cs1 -2.5(2) . .
C24 C15 C16 Cs1 117.3(2) . .
C25 C15 C16 Cs1 -124.42(19) . .
C45 Cs1 C16 C17 21.67(18) 2 .
N2 Cs1 C16 C17 -162.43(16) . .
N3 Cs1 C16 C17 158.22(19) . .
N4 Cs1 C16 C17 -107.6(2) . .
N1 Cs1 C16 C17 -106.03(17) . .
C50 Cs1 C16 C17 46.48(19) 2 .
C6 Cs1 C16 C17 -146.95(16) . .
C33 Cs1 C16 C17 -3.25(19) 2 .
C14 Cs1 C16 C17 133.4(2) . .
C4 Cs1 C16 C17 -105.16(17) . .
C9 Cs1 C16 C17 174.62(16) . .
C45 Cs1 C16 N4 129.31(14) 2 .
N2 Cs1 C16 N4 -54.79(15) . .
N3 Cs1 C16 N4 -94.14(15) . .
N1 Cs1 C16 N4 1.61(14) . .
C50 Cs1 C16 N4 154.12(13) 2 .
C6 Cs1 C16 N4 -39.31(16) . .
C33 Cs1 C16 N4 104.39(14) 2 .
C14 Cs1 C16 N4 -119.00(17) . .
C4 Cs1 C16 N4 2.48(15) . .
C9 Cs1 C16 N4 -77.74(15) . .
C45 Cs1 C16 C15 -110.16(16) 2 .
N2 Cs1 C16 C15 65.74(17) . .
N3 Cs1 C16 C15 26.38(15) . .
N4 Cs1 C16 C15 120.5(2) . .
N1 Cs1 C16 C15 122.14(17) . .
C50 Cs1 C16 C15 -85.35(17) 2 .
C6 Cs1 C16 C15 81.22(17) . .
C33 Cs1 C16 C15 -135.09(16) 2 .
C14 Cs1 C16 C15 1.52(14) . .
C4 Cs1 C16 C15 123.01(16) . .
C9 Cs1 C16 C15 42.78(17) . .
N4 C16 C17 C18 1.4(3) . .
C15 C16 C17 C18 -178.1(3) . .
Cs1 C16 C17 C18 75.1(2) . .
N4 C16 C17 Cs1 -73.67(18) . .
C15 C16 C17 Cs1 106.8(3) . .
C45 Cs1 C17 C16 -159.92(17) 2 .
N2 Cs1 C17 C16 20.67(19) . .
N3 Cs1 C17 C16 -18.34(16) . .
N4 Cs1 C17 C16 39.60(15) . .
N1 Cs1 C17 C16 72.40(17) . .
C50 Cs1 C17 C16 -140.14(16) 2 .
C6 Cs1 C17 C16 44.5(2) . .
C33 Cs1 C17 C16 177.19(17) 2 .
C14 Cs1 C17 C16 -34.60(16) . .
C4 Cs1 C17 C16 81.45(17) . .
C9 Cs1 C17 C16 -6.6(2) . .
C45 Cs1 C17 C18 88.12(18) 2 .
N2 Cs1 C17 C18 -91.29(18) . .
N3 Cs1 C17 C18 -130.30(18) . .
N4 Cs1 C17 C18 -72.36(18) . .
N1 Cs1 C17 C18 -39.55(17) . .
C50 Cs1 C17 C18 107.90(17) 2 .
C16 Cs1 C17 C18 -112.0(3) . .
C6 Cs1 C17 C18 -67.5(2) . .
C33 Cs1 C17 C18 65.23(18) 2 .
C14 Cs1 C17 C18 -146.56(19) . .
C4 Cs1 C17 C18 -30.51(18) . .
C9 Cs1 C17 C18 -118.57(17) . .
C16 C17 C18 C19 -0.9(4) . .
Cs1 C17 C18 C19 66.0(2) . .
C16 C17 C18 Cs1 -66.9(2) . .
C45 Cs1 C18 C19 152.82(17) 2 .
N2 Cs1 C18 C19 -12.24(19) . .
N3 Cs1 C18 C19 -67.29(17) . .
N4 Cs1 C18 C19 -38.67(15) . .
N1 Cs1 C18 C19 23.22(16) . .
C50 Cs1 C18 C19 165.85(16) 2 .
C16 Cs1 C18 C19 -78.96(18) . .
C6 Cs1 C18 C19 15.0(2) . .
C33 Cs1 C18 C19 128.49(17) 2 .
C14 Cs1 C18 C19 -86.15(17) . .
C4 Cs1 C18 C19 36.53(17) . .
C9 Cs1 C18 C19 -34.3(2) . .
C45 Cs1 C18 C17 -92.31(18) 2 .
N2 Cs1 C18 C17 102.63(17) . .
N3 Cs1 C18 C17 47.58(17) . .
N4 Cs1 C18 C17 76.19(18) . .
N1 Cs1 C18 C17 138.08(18) . .
C50 Cs1 C18 C17 -79.29(18) 2 .
C16 Cs1 C18 C17 35.90(16) . .
C6 Cs1 C18 C17 129.83(17) . .
C33 Cs1 C18 C17 -116.64(17) 2 .
C14 Cs1 C18 C17 28.72(17) . .
C4 Cs1 C18 C17 151.39(17) . .
C9 Cs1 C18 C17 80.60(19) . .
C17 C18 C19 N4 -0.1(3) . .
Cs1 C18 C19 N4 67.93(18) . .
C17 C18 C19 C20 -178.0(3) . .
Cs1 C18 C19 C20 -110.0(3) . .
C17 C18 C19 Cs1 -68.0(2) . .
C45 Cs1 C19 C18 -28.93(18) 2 .
N2 Cs1 C19 C18 169.38(17) . .
N3 Cs1 C19 C18 111.30(17) . .
N4 Cs1 C19 C18 109.0(2) . .
N1 Cs1 C19 C18 -152.11(19) . .
C50 Cs1 C19 C18 -17.7(2) 2 .
C16 Cs1 C19 C18 71.84(18) . .
C6 Cs1 C19 C18 -167.56(17) . .
C33 Cs1 C19 C18 -53.59(18) 2 .
C14 Cs1 C19 C18 88.71(17) . .
C4 Cs1 C19 C18 -141.72(18) . .
C9 Cs1 C19 C18 153.82(16) . .
C45 Cs1 C19 N4 -137.91(14) 2 .
N2 Cs1 C19 N4 60.41(15) . .
N3 Cs1 C19 N4 2.33(14) . .
N1 Cs1 C19 N4 98.91(15) . .
C50 Cs1 C19 N4 -126.69(14) 2 .
C16 Cs1 C19 N4 -37.13(13) . .
C6 Cs1 C19 N4 83.46(15) . .
C33 Cs1 C19 N4 -162.57(14) 2 .
C14 Cs1 C19 N4 -20.26(14) . .
C4 Cs1 C19 N4 109.31(15) . .
C9 Cs1 C19 N4 44.84(16) . .
C45 Cs1 C19 C20 103.16(16) 2 .
N2 Cs1 C19 C20 -58.52(17) . .
N3 Cs1 C19 C20 -116.60(16) . .
N4 Cs1 C19 C20 -118.9(2) . .
N1 Cs1 C19 C20 -20.02(15) . .
C50 Cs1 C19 C20 114.38(16) 2 .
C16 Cs1 C19 C20 -156.1(2) . .
C6 Cs1 C19 C20 -35.47(17) . .
C33 Cs1 C19 C20 78.50(17) 2 .
C14 Cs1 C19 C20 -139.19(17) . .
C4 Cs1 C19 C20 -9.62(16) . .
C9 Cs1 C19 C20 -74.09(17) . .
C2 C1 C20 C19 -100.4(4) . .
N1 C1 C20 C19 76.0(3) . .
Cs1 C1 C20 C19 4.6(2) . .
C2 C1 C20 C26 16.8(4) . .
N1 C1 C20 C26 -166.8(3) . .
Cs1 C1 C20 C26 121.9(2) . .
C2 C1 C20 C42 136.2(3) . .
N1 C1 C20 C42 -47.4(3) . .
Cs1 C1 C20 C42 -118.77(17) . .
C18 C19 C20 C1 95.8(4) . .
N4 C19 C20 C1 -81.8(3) . .
Cs1 C19 C20 C1 -4.8(2) . .
C18 C19 C20 C26 -22.4(4) . .
N4 C19 C20 C26 160.0(3) . .
Cs1 C19 C20 C26 -123.0(2) . .
C18 C19 C20 C42 -142.5(3) . .
N4 C19 C20 C42 39.9(4) . .
Cs1 C19 C20 C42 116.91(19) . .
C11 C10 C27 C28 -51.6(3) . .
C9 C10 C27 C28 -172.9(2) . .
C23 C10 C27 C28 68.3(3) . .
C10 C27 C28 C29 -153.9(2) . .
C27 C28 C29 O1 -67.0(3) . .
O2 C30 C31 N5 179.6(3) . .
O1 C30 C31 N5 0.8(4) . .
O2 C30 C31 C32 3.9(6) . .
O1 C30 C31 C32 -174.8(3) . .
N5 C31 C32 C33 2.3(4) . .
C30 C31 C32 C33 178.4(3) . .
N5 C31 C32 C43 -172.7(3) . .
C30 C31 C32 C43 3.3(6) . .
C31 C32 C33 C34 -3.2(4) . .
C43 C32 C33 C34 171.6(3) . .
C31 C32 C33 C45 -177.9(3) . .
C43 C32 C33 C45 -3.2(6) . .
C31 C32 C33 Cs1 -97.8(2) . 2_545
C43 C32 C33 Cs1 76.9(4) . 2_545
C32 C33 C34 N5 2.9(3) . .
C45 C33 C34 N5 178.6(3) . .
Cs1 C33 C34 N5 111.7(2) 2_545 .
C32 C33 C34 C35 -174.9(3) . .
C45 C33 C34 C35 0.8(4) . .
Cs1 C33 C34 C35 -66.1(3) 2_545 .
C32 C33 C34 Cs1 -108.8(2) . 2_545
C45 C33 C34 Cs1 66.9(2) . 2_545
N5 C34 C35 N6 -1.5(5) . .
C33 C34 C35 N6 175.8(3) . .
Cs1 C34 C35 N6 116.3(3) 2_545 .
N5 C34 C35 C36 179.6(3) . .
C33 C34 C35 C36 -3.1(4) . .
Cs1 C34 C35 C36 -62.6(2) 2_545 .
N5 C34 C35 Cs1 -117.8(3) . 2_545
C33 C34 C35 Cs1 59.5(2) . 2_545
N6 C35 C36 C37 0.6(3) . .
C34 C35 C36 C37 179.7(2) . .
Cs1 C35 C36 C37 116.2(2) 2_545 .
N6 C35 C36 C50 -175.6(2) . .
C34 C35 C36 C50 3.5(4) . .
Cs1 C35 C36 C50 -59.9(2) 2_545 .
N6 C35 C36 Cs1 -115.6(2) . 2_545
C34 C35 C36 Cs1 63.5(2) . 2_545
C35 C36 C37 C38 -1.5(3) . .
C50 C36 C37 C38 173.8(3) . .
Cs1 C36 C37 C38 89.7(2) 2_545 .
C35 C36 C37 C51 179.2(3) . .
C50 C36 C37 C51 -5.6(5) . .
Cs1 C36 C37 C51 -89.6(3) 2_545 .
C36 C37 C38 N6 1.9(3) . .
C51 C37 C38 N6 -178.7(3) . .
C36 C37 C38 C39 -171.2(3) . .
C51 C37 C38 C39 8.1(5) . .
C37 C38 C39 O3 2.7(5) . .
N6 C38 C39 O3 -169.9(3) . .
C37 C38 C39 O4 -179.6(3) . .
N6 C38 C39 O4 7.8(4) . .
O4 C40 C41 C42 62.5(3) . .
C40 C41 C42 C20 154.7(2) . .
C1 C20 C42 C41 172.1(2) . .
C19 C20 C42 C41 50.6(3) . .
C26 C20 C42 C41 -68.5(3) . .
C31 C32 C43 C44 -96.0(4) . .
C33 C32 C43 C44 90.1(4) . .
C34 C33 C45 C46 -174.6(3) . .
C32 C33 C45 C46 -0.4(5) . .
Cs1 C33 C45 C46 -97.0(3) 2_545 .
C34 C33 C45 C50 0.9(4) . .
C32 C33 C45 C50 175.1(3) . .
Cs1 C33 C45 C50 78.5(2) 2_545 .
C34 C33 C45 Cs1 -77.6(3) . 2_545
C32 C33 C45 Cs1 96.6(4) . 2_545
C50 C45 C46 C47 -2.7(5) . .
C33 C45 C46 C47 172.9(3) . .
Cs1 C45 C46 C47 83.3(3) 2_545 .
C50 C45 C46 Cs1 -85.9(2) . 2_545
C33 C45 C46 Cs1 89.7(3) . 2_545
C45 C46 C47 C48 3.4(5) . .
Cs1 C46 C47 C48 64.4(4) 2_545 .
C46 C47 C48 C49 -1.7(6) . .
C47 C48 C49 C50 -0.5(6) . .
C48 C49 C50 C45 1.2(5) . .
C48 C49 C50 C36 -173.5(3) . .
C48 C49 C50 Cs1 -76.2(3) . 2_545
C46 C45 C50 C49 0.4(4) . .
C33 C45 C50 C49 -175.3(3) . .
Cs1 C45 C50 C49 -95.1(3) 2_545 .
C46 C45 C50 C36 175.2(3) . .
C33 C45 C50 C36 -0.5(4) . .
Cs1 C45 C50 C36 79.7(2) 2_545 .
C46 C45 C50 Cs1 95.5(3) . 2_545
C33 C45 C50 Cs1 -80.2(2) . 2_545
C35 C36 C50 C49 172.9(3) . .
C37 C36 C50 C49 -1.9(5) . .
Cs1 C36 C50 C49 104.2(3) 2_545 .
C35 C36 C50 C45 -1.7(4) . .
C37 C36 C50 C45 -176.5(3) . .
Cs1 C36 C50 C45 -70.5(2) 2_545 .
C35 C36 C50 Cs1 68.7(2) . 2_545
C37 C36 C50 Cs1 -106.1(3) . 2_545
C38 C37 C51 C52 -96.2(4) . .
C36 C37 C51 C52 83.0(4) . .
C3 C4 N1 C1 0.2(3) . .
C5 C4 N1 C1 -177.2(3) . .
Cs1 C4 N1 C1 89.5(2) . .
C3 C4 N1 Cs1 -89.3(2) . .
C5 C4 N1 Cs1 93.3(2) . .
C2 C1 N1 C4 -0.4(3) . .
C20 C1 N1 C4 -177.6(2) . .
Cs1 C1 N1 C4 -85.1(2) . .
C2 C1 N1 Cs1 84.7(2) . .
C20 C1 N1 Cs1 -92.5(2) . .
C45 Cs1 N1 C4 66.08(17) 2 .
N2 Cs1 N1 C4 -72.11(15) . .
N3 Cs1 N1 C4 -127.42(15) . .
N4 Cs1 N1 C4 178.52(17) . .
C50 Cs1 N1 C4 40.5(2) 2 .
C16 Cs1 N1 C4 177.80(16) . .
C6 Cs1 N1 C4 -45.17(15) . .
C33 Cs1 N1 C4 56.94(16) 2 .
C14 Cs1 N1 C4 -146.27(15) . .
C9 Cs1 N1 C4 -73.17(15) . .
C45 Cs1 N1 C1 -45.04(18) 2 .
N2 Cs1 N1 C1 176.77(17) . .
N3 Cs1 N1 C1 121.45(16) . .
N4 Cs1 N1 C1 67.40(16) . .
C50 Cs1 N1 C1 -70.65(19) 2 .
C16 Cs1 N1 C1 66.67(16) . .
C6 Cs1 N1 C1 -156.29(18) . .
C33 Cs1 N1 C1 -54.19(17) 2 .
C14 Cs1 N1 C1 102.61(16) . .
C4 Cs1 N1 C1 -111.1(2) . .
C9 Cs1 N1 C1 175.71(16) . .
C8 C9 N2 C6 0.7(3) . .
C10 C9 N2 C6 179.6(2) . .
Cs1 C9 N2 C6 84.27(18) . .
C8 C9 N2 Cs1 -83.6(2) . .
C10 C9 N2 Cs1 95.4(2) . .
C7 C6 N2 C9 -1.1(3) . .
C5 C6 N2 C9 177.4(2) . .
Cs1 C6 N2 C9 -86.53(19) . .
C7 C6 N2 Cs1 85.4(2) . .
C5 C6 N2 Cs1 -96.0(2) . .
C45 Cs1 N2 C9 69.16(19) 2 .
N3 Cs1 N2 C9 -67.61(15) . .
N4 Cs1 N2 C9 -122.73(15) . .
N1 Cs1 N2 C9 -177.26(17) . .
C50 Cs1 N2 C9 44.79(17) 2 .
C16 Cs1 N2 C9 -104.21(15) . .
C6 Cs1 N2 C9 111.3(2) . .
C33 Cs1 N2 C9 99.38(16) 2 .
C14 Cs1 N2 C9 -67.34(15) . .
C4 Cs1 N2 C9 156.58(17) . .
C45 Cs1 N2 C6 -42.1(2) 2 .
N3 Cs1 N2 C6 -178.90(17) . .
N4 Cs1 N2 C6 125.97(16) . .
N1 Cs1 N2 C6 71.44(16) . .
C50 Cs1 N2 C6 -66.51(17) 2 .
C16 Cs1 N2 C6 144.49(16) . .
C33 Cs1 N2 C6 -11.92(19) 2 .
C14 Cs1 N2 C6 -178.64(16) . .
C4 Cs1 N2 C6 45.28(15) . .
C9 Cs1 N2 C6 -111.3(2) . .
C12 C11 N3 C14 -1.4(3) . .
C10 C11 N3 C14 -178.9(2) . .
Cs1 C11 N3 C14 -84.50(18) . .
C12 C11 N3 Cs1 83.1(2) . .
C10 C11 N3 Cs1 -94.4(2) . .
C13 C14 N3 C11 1.7(3) . .
C15 C14 N3 C11 -177.5(2) . .
Cs1 C14 N3 C11 87.16(18) . .
C13 C14 N3 Cs1 -85.4(2) . .
C15 C14 N3 Cs1 95.3(2) . .
C45 Cs1 N3 C11 -73.87(18) 2 .
N2 Cs1 N3 C11 68.40(15) . .
N4 Cs1 N3 C11 176.75(16) . .
N1 Cs1 N3 C11 122.80(15) . .
C50 Cs1 N3 C11 -48.79(17) 2 .
C16 Cs1 N3 C11 -156.59(17) . .
C6 Cs1 N3 C11 67.97(15) . .
C33 Cs1 N3 C11 -72.9(3) 2 .
C14 Cs1 N3 C11 -110.9(2) . .
C4 Cs1 N3 C11 104.63(15) . .
C9 Cs1 N3 C11 42.66(15) . .
C45 Cs1 N3 C14 37.05(18) 2 .
N2 Cs1 N3 C14 179.32(16) . .
N4 Cs1 N3 C14 -72.33(15) . .
N1 Cs1 N3 C14 -126.28(15) . .
C50 Cs1 N3 C14 62.13(16) 2 .
C16 Cs1 N3 C14 -45.68(14) . .
C6 Cs1 N3 C14 178.89(15) . .
C33 Cs1 N3 C14 38.1(3) 2 .
C4 Cs1 N3 C14 -144.46(14) . .
C9 Cs1 N3 C14 153.57(16) . .
C18 C19 N4 C16 1.0(3) . .
C20 C19 N4 C16 179.1(2) . .
Cs1 C19 N4 C16 80.72(19) . .
C18 C19 N4 Cs1 -79.7(2) . .
C20 C19 N4 Cs1 98.4(2) . .
C17 C16 N4 C19 -1.5(3) . .
C15 C16 N4 C19 178.0(2) . .
Cs1 C16 N4 C19 -84.63(19) . .
C17 C16 N4 Cs1 83.1(2) . .
C15 C16 N4 Cs1 -97.3(2) . .
C45 Cs1 N4 C19 50.34(16) 2 .
N2 Cs1 N4 C19 -121.36(15) . .
N3 Cs1 N4 C19 -177.33(16) . .
N1 Cs1 N4 C19 -66.82(15) . .
C50 Cs1 N4 C19 74.72(17) 2 .
C16 Cs1 N4 C19 111.3(2) . .
C6 Cs1 N4 C19 -102.37(15) . .
C33 Cs1 N4 C19 20.69(17) 2 .
C14 Cs1 N4 C19 155.94(16) . .
C4 Cs1 N4 C19 -66.25(15) . .
C9 Cs1 N4 C19 -140.59(15) . .
C45 Cs1 N4 C16 -60.99(16) 2 .
N2 Cs1 N4 C16 127.31(14) . .
N3 Cs1 N4 C16 71.34(14) . .
N1 Cs1 N4 C16 -178.15(16) . .
C50 Cs1 N4 C16 -36.61(18) 2 .
C6 Cs1 N4 C16 146.31(14) . .
C33 Cs1 N4 C16 -90.64(15) 2 .
C14 Cs1 N4 C16 44.62(14) . .
C4 Cs1 N4 C16 -177.58(15) . .
C9 Cs1 N4 C16 108.09(14) . .
C33 C34 N5 C31 -1.5(3) . .
C35 C34 N5 C31 176.0(3) . .
Cs1 C34 N5 C31 74.1(2) 2_545 .
C32 C31 N5 C34 -0.6(4) . .
C30 C31 N5 C34 -177.1(3) . .
C36 C35 N6 C38 0.6(3) . .
C34 C35 N6 C38 -178.4(3) . .
Cs1 C35 N6 C38 -82.5(2) 2_545 .
C37 C38 N6 C35 -1.6(3) . .
C39 C38 N6 C35 172.5(3) . .
O2 C30 O1 C29 -1.0(5) . .
C31 C30 O1 C29 177.8(3) . .
C28 C29 O1 C30 177.6(3) . .
O3 C39 O4 C40 3.6(4) . .
C38 C39 O4 C40 -174.1(2) . .
C41 C40 O4 C39 -176.7(2) . .
